data_7246775
loop_
_publ_author_name
'Tetrault, Timothy'
'Meredith, Reagan J.'
'Yoon, Mi-Kyung'
'Canizares, Christopher'
'Oliver, Allen G.'
'Carmichael, Ian'
'Serianni, Anthony S.'

_publ_section_title
;
 One-bond <sup>13</sup>C-<sup>13</sup>C spin-coupling constants in
 saccharides: a comparison of experimental and calculated values by
 density functional theory using solid-state <sup>13</sup>C NMR and X-ray
 crystallography.
;
_journal_issue 23
_journal_name_full 'Physical chemistry chemical physics : PCCP'
_journal_page_first 16048
_journal_page_last 16059
_journal_paper_doi 10.1039/d2cp05363b
_journal_volume 25
_journal_year 2023
_chemical_absolute_configuration rmad
_chemical_formula_moiety 'C7 H14 O6'
_chemical_formula_sum 'C7 H14 O6'
_chemical_formula_weight 194.18
_space_group_crystal_system orthorhombic
_space_group_IT_number 19
_space_group_name_Hall 'P 2ac 2ab'
_space_group_name_H-M_alt 'P 21 21 21'
_atom_sites_solution_hydrogens difmap
_atom_sites_solution_primary dual
_atom_sites_solution_secondary difmap
_audit_creation_method SHELXL-2018/3
_audit_update_record
;
2023-03-29 deposited with the CCDC.	2023-05-11 downloaded from the CCDC.
;
_cell_angle_alpha 90
_cell_angle_beta 90
_cell_angle_gamma 90
_cell_formula_units_Z 4
_cell_length_a 5.2396(4)
_cell_length_b 11.2244(7)
_cell_length_c 14.6702(10)
_cell_measurement_reflns_used 9943
_cell_measurement_temperature 120(2)
_cell_measurement_theta_max 69.47
_cell_measurement_theta_min 8.46
_cell_volume 862.77(10)
_computing_cell_refinement 'Bruker SAINT (Bruker, 2021)'
_computing_data_collection 'Bruker APEX-4 (Bruker, 2021)'
_computing_data_reduction 'Bruker SAINT (Bruker, 2021)'
_computing_molecular_graphics 'Mercury (Macrae et al., 2020)'
_computing_publication_material 'CIFTAB (Sheldrick, 2008)'
_computing_structure_refinement 'SHELXL-2018/3 (Sheldrick, 2015b)'
_computing_structure_solution 'SHELXT-2018/2 (Sheldrick, 2015a)'
_diffrn_ambient_temperature 120(2)
_diffrn_detector_area_resol_mean 7.41
_diffrn_measured_fraction_theta_full 0.981
_diffrn_measured_fraction_theta_max 0.981
_diffrn_measurement_device_type 'Bruker PHOTON-II'
_diffrn_measurement_method 'combination of \w and \f-scans '
_diffrn_radiation_monochromator 'MONTEL Multi-layer'
_diffrn_radiation_source 'Incoatec micro-focus'
_diffrn_radiation_type CuK\a
_diffrn_radiation_wavelength 1.54178
_diffrn_reflns_av_R_equivalents 0.0290
_diffrn_reflns_av_unetI/netI 0.0207
_diffrn_reflns_Laue_measured_fraction_full 0.981
_diffrn_reflns_Laue_measured_fraction_max 0.981
_diffrn_reflns_limit_h_max 6
_diffrn_reflns_limit_h_min -6
_diffrn_reflns_limit_k_max 13
_diffrn_reflns_limit_k_min -13
_diffrn_reflns_limit_l_max 17
_diffrn_reflns_limit_l_min -17
_diffrn_reflns_number 11638
_diffrn_reflns_point_group_measured_fraction_full 0.985
_diffrn_reflns_point_group_measured_fraction_max 0.984
_diffrn_reflns_theta_full 67.679
_diffrn_reflns_theta_max 69.453
_diffrn_reflns_theta_min 8.457
_exptl_absorpt_coefficient_mu 1.142
_exptl_absorpt_correction_T_max 1.0000
_exptl_absorpt_correction_T_min 0.7561
_exptl_absorpt_correction_type numerical
_exptl_absorpt_process_details 'SADABS (Sheldrick, 2015)'
_exptl_crystal_colour colorless
_exptl_crystal_density_diffrn 1.495
_exptl_crystal_description block
_exptl_crystal_F_000 416
_exptl_crystal_size_max 0.293
_exptl_crystal_size_mid 0.191
_exptl_crystal_size_min 0.185
_refine_diff_density_max 0.293
_refine_diff_density_min -0.207
_refine_diff_density_rms 0.053
_refine_ls_abs_structure_details
;
 Flack x determined using 635 quotients [(I+)-(I-)]/[(I+)+(I-)]
 (Parsons, Flack and Wagner, Acta Cryst. B69 (2013) 249-259).
;
_refine_ls_abs_structure_Flack 0.07(4)
_refine_ls_extinction_method none
_refine_ls_goodness_of_fit_ref 1.126
_refine_ls_hydrogen_treatment refall
_refine_ls_matrix_type full
_refine_ls_number_parameters 174
_refine_ls_number_reflns 1594
_refine_ls_number_restraints 0
_refine_ls_restrained_S_all 1.126
_refine_ls_R_factor_all 0.0258
_refine_ls_R_factor_gt 0.0258
_refine_ls_shift/su_max 0.003
_refine_ls_shift/su_mean 0.000
_refine_ls_structure_factor_coef Fsqd
_refine_ls_weighting_details 'w=1/[\s^2^(Fo^2^)+(0.0409P)^2^+0.1510P] where P=(Fo^2^+2Fc^2^)/3'
_refine_ls_weighting_scheme calc
_refine_ls_wR_factor_gt 0.0676
_refine_ls_wR_factor_ref 0.0677
_reflns_Friedel_coverage 0.667
_reflns_Friedel_fraction_full 0.990
_reflns_Friedel_fraction_max 0.989
_reflns_number_gt 1589
_reflns_number_total 1594
_reflns_threshold_expression 'I > 2\s(I)'
_cod_data_source_file d2cp05363b2.cif
_cod_data_source_block tt2101
_cod_depositor_comments 'Adding full bibliography for 7246773--7246779.cif.'
_cod_database_code 7246775
_shelx_shelxl_version_number 2018/3
_shelx_space_group_comment
;
The symmetry employed for this shelxl refinement is uniquely defined
by the following loop, which should always be used as a source of
symmetry information in preference to the above space-group names.
They are only intended as comments.
;
_shelx_estimated_absorpt_t_min 0.731
_shelx_estimated_absorpt_t_max 0.817

loop_
_space_group_symop_operation_xyz
'x, y, z'
'-x+1/2, -y, z+1/2'
'-x, y+1/2, -z+1/2'
'x+1/2, -y+1/2, -z'

loop_
_atom_site_label
_atom_site_type_symbol
_atom_site_fract_x
_atom_site_fract_y
_atom_site_fract_z
_atom_site_U_iso_or_equiv
_atom_site_adp_type
_atom_site_occupancy
_atom_site_site_symmetry_order
_atom_site_calc_flag
_atom_site_refinement_flags_posn
_atom_site_refinement_flags_adp
_atom_site_refinement_flags_occupancy
_atom_site_disorder_assembly
_atom_site_disorder_group
O1 O 0.3564(2) 0.59004(10) 0.57060(7) 0.0160(3) Uani 1 1 d . . . . .
O2 O 0.7369(2) 0.44262(10) 0.49672(8) 0.0168(3) Uani 1 1 d . . . . .
H2 H 0.607(6) 0.446(2) 0.4625(18) 0.030(6) Uiso 1 1 d . . . . .
O3 O 0.5393(2) 0.22869(11) 0.57369(8) 0.0176(3) Uani 1 1 d . . . . .
H3 H 0.423(6) 0.185(2) 0.5509(18) 0.034(7) Uiso 1 1 d . . . . .
O4 O 0.1534(3) 0.26543(11) 0.71827(8) 0.0223(3) Uani 1 1 d . . . . .
H4 H 0.187(6) 0.194(3) 0.7018(18) 0.040(7) Uiso 1 1 d . . . . .
O5 O 0.5011(2) 0.54596(10) 0.71860(7) 0.0150(3) Uani 1 1 d . . . . .
O6 O 0.1153(2) 0.56940(11) 0.86498(8) 0.0168(3) Uani 1 1 d . . . . .
H6 H 0.219(6) 0.624(2) 0.8766(18) 0.032(7) Uiso 1 1 d . . . . .
C1 C 0.5645(3) 0.55479(16) 0.62456(11) 0.0147(4) Uani 1 1 d . . . . .
H1 H 0.696(4) 0.6136(19) 0.6229(14) 0.017(5) Uiso 1 1 d . . . . .
C2 C 0.6541(3) 0.43419(14) 0.58850(10) 0.0146(3) Uani 1 1 d . . . . .
H2A H 0.801(4) 0.4094(18) 0.6247(14) 0.013(5) Uiso 1 1 d . . . . .
C3 C 0.4445(3) 0.34183(14) 0.60232(11) 0.0140(4) Uani 1 1 d . . . . .
H3A H 0.290(4) 0.3624(17) 0.5656(15) 0.015(5) Uiso 1 1 d . . . . .
C4 C 0.3718(3) 0.33801(14) 0.70299(11) 0.0151(3) Uani 1 1 d . . . . .
H4A H 0.520(5) 0.308(2) 0.7353(16) 0.017(5) Uiso 1 1 d . . . . .
C5 C 0.2996(3) 0.46249(14) 0.73678(11) 0.0141(4) Uani 1 1 d . . . . .
H5 H 0.147(5) 0.4905(19) 0.7057(14) 0.017(5) Uiso 1 1 d . . . . .
C6 C 0.2510(4) 0.46493(14) 0.83866(11) 0.0161(4) Uani 1 1 d . . . . .
H6A H 0.140(5) 0.399(2) 0.8534(16) 0.027(6) Uiso 1 1 d . . . . .
H6B H 0.407(5) 0.459(2) 0.8714(16) 0.023(6) Uiso 1 1 d . . . . .
C7 C 0.2619(4) 0.70548(16) 0.59314(12) 0.0203(4) Uani 1 1 d . . . . .
H7A H 0.136(6) 0.724(3) 0.5454(19) 0.042(7) Uiso 1 1 d . . . . .
H7B H 0.400(6) 0.765(2) 0.5951(18) 0.036(6) Uiso 1 1 d . . . . .
H7C H 0.184(5) 0.709(2) 0.6543(17) 0.025(6) Uiso 1 1 d . . . . .

loop_
_atom_site_aniso_label
_atom_site_aniso_U_11
_atom_site_aniso_U_22
_atom_site_aniso_U_33
_atom_site_aniso_U_23
_atom_site_aniso_U_13
_atom_site_aniso_U_12
O1 0.0185(6) 0.0157(6) 0.0139(5) -0.0008(4) -0.0028(5) 0.0021(5)
O2 0.0150(6) 0.0224(6) 0.0130(6) -0.0015(5) 0.0009(5) 0.0010(5)
O3 0.0183(6) 0.0154(6) 0.0192(6) -0.0056(5) -0.0026(5) 0.0019(5)
O4 0.0276(7) 0.0161(6) 0.0231(6) -0.0035(5) 0.0066(5) -0.0071(5)
O5 0.0181(6) 0.0161(5) 0.0107(5) -0.0016(4) -0.0003(5) -0.0039(5)
O6 0.0188(6) 0.0154(6) 0.0162(5) -0.0024(4) 0.0025(5) 0.0005(5)
C1 0.0154(8) 0.0177(7) 0.0110(7) -0.0003(6) -0.0011(6) -0.0029(7)
C2 0.0142(8) 0.0187(8) 0.0108(7) -0.0010(6) -0.0017(6) 0.0008(6)
C3 0.0146(8) 0.0143(8) 0.0132(8) -0.0031(6) -0.0019(6) 0.0019(6)
C4 0.0181(8) 0.0131(7) 0.0142(8) 0.0003(6) -0.0005(7) -0.0025(7)
C5 0.0156(8) 0.0148(8) 0.0121(7) 0.0001(6) -0.0002(6) 0.0000(6)
C6 0.0217(8) 0.0132(7) 0.0134(8) 0.0005(6) 0.0003(7) 0.0003(7)
C7 0.0252(9) 0.0178(8) 0.0180(8) -0.0001(6) -0.0008(7) 0.0050(8)

loop_
_atom_type_symbol
_atom_type_description
_atom_type_scat_dispersion_real
_atom_type_scat_dispersion_imag
_atom_type_scat_source
C C 0.0181 0.0091 'International Tables Vol C Tables 4.2.6.8 and 6.1.1.4'
H H 0.0000 0.0000 'International Tables Vol C Tables 4.2.6.8 and 6.1.1.4'
O O 0.0492 0.0322 'International Tables Vol C Tables 4.2.6.8 and 6.1.1.4'

loop_
_geom_angle_atom_site_label_1
_geom_angle_atom_site_label_2
_geom_angle_atom_site_label_3
_geom_angle
_geom_angle_site_symmetry_1
_geom_angle_site_symmetry_3
_geom_angle_publ_flag
C1 O1 C7 113.26(13) . . ?
C2 O2 H2 108.6(17) . . ?
C3 O3 H3 112.5(18) . . ?
C4 O4 H4 109(2) . . ?
C1 O5 C5 113.40(11) . . ?
C6 O6 H6 109.8(19) . . ?
O1 C1 O5 112.66(13) . . ?
O1 C1 C2 107.05(13) . . ?
O5 C1 C2 110.24(13) . . ?
O1 C1 H1 110.6(13) . . ?
O5 C1 H1 104.0(13) . . ?
C2 C1 H1 112.5(13) . . ?
O2 C2 C3 113.09(13) . . ?
O2 C2 C1 111.34(13) . . ?
C3 C2 C1 109.59(13) . . ?
O2 C2 H2A 107.1(12) . . ?
C3 C2 H2A 107.6(12) . . ?
C1 C2 H2A 107.9(12) . . ?
O3 C3 C2 108.40(13) . . ?
O3 C3 C4 110.29(12) . . ?
C2 C3 C4 109.14(13) . . ?
O3 C3 H3A 109.2(11) . . ?
C2 C3 H3A 110.9(12) . . ?
C4 C3 H3A 109.0(12) . . ?
O4 C4 C3 111.69(13) . . ?
O4 C4 C5 105.85(14) . . ?
C3 C4 C5 110.46(12) . . ?
O4 C4 H4A 111.7(14) . . ?
C3 C4 H4A 106.5(13) . . ?
C5 C4 H4A 110.7(14) . . ?
O5 C5 C6 107.13(13) . . ?
O5 C5 C4 110.72(13) . . ?
C6 C5 C4 112.16(13) . . ?
O5 C5 H5 107.9(13) . . ?
C6 C5 H5 108.5(13) . . ?
C4 C5 H5 110.3(12) . . ?
O6 C6 C5 111.45(13) . . ?
O6 C6 H6A 105.5(15) . . ?
C5 C6 H6A 108.0(14) . . ?
O6 C6 H6B 110.4(14) . . ?
C5 C6 H6B 110.7(14) . . ?
H6A C6 H6B 111(2) . . ?
O1 C7 H7A 105.3(17) . . ?
O1 C7 H7B 111.8(16) . . ?
H7A C7 H7B 111(2) . . ?
O1 C7 H7C 113.0(14) . . ?
H7A C7 H7C 111(2) . . ?
H7B C7 H7C 104(2) . . ?

loop_
_geom_bond_atom_site_label_1
_geom_bond_atom_site_label_2
_geom_bond_distance
_geom_bond_site_symmetry_2
_geom_bond_publ_flag
O1 C1 1.404(2) . ?
O1 C7 1.426(2) . ?
O2 C2 1.4179(19) . ?
O2 H2 0.85(3) . ?
O3 C3 1.4268(19) . ?
O3 H3 0.85(3) . ?
O4 C4 1.422(2) . ?
O4 H4 0.85(3) . ?
O5 C1 1.4225(19) . ?
O5 C5 1.436(2) . ?
O6 C6 1.425(2) . ?
O6 H6 0.84(3) . ?
C1 C2 1.527(2) . ?
C1 H1 0.95(2) . ?
C2 C3 1.524(2) . ?
C2 H2A 0.98(2) . ?
C3 C4 1.526(2) . ?
C3 H3A 1.00(2) . ?
C4 C5 1.530(2) . ?
C4 H4A 0.97(3) . ?
C5 C6 1.516(2) . ?
C5 H5 0.97(2) . ?
C6 H6A 0.96(3) . ?
C6 H6B 0.95(3) . ?
C7 H7A 0.99(3) . ?
C7 H7B 0.99(3) . ?
C7 H7C 0.99(2) . ?

loop_
_geom_hbond_atom_site_label_D
_geom_hbond_atom_site_label_H
_geom_hbond_atom_site_label_A
_geom_hbond_distance_DH
_geom_hbond_distance_HA
_geom_hbond_distance_DA
_geom_hbond_angle_DHA
_geom_hbond_site_symmetry_A
_geom_hbond_publ_flag
O2 H2 O6 0.85(3) 1.85(3) 2.6754(18) 164(2) 2_564 yes
O3 H3 O2 0.85(3) 1.87(3) 2.6970(17) 165(3) 4_456 yes
O4 H4 O6 0.85(3) 2.33(3) 2.8834(17) 123(2) 3_546 yes
O6 H6 O3 0.84(3) 1.87(3) 2.6986(18) 167(3) 3_656 yes
O4 H4 O5 0.85(3) 2.61(3) 3.1944(17) 127(2) 3_646 yes

loop_
_geom_torsion_atom_site_label_1
_geom_torsion_atom_site_label_2
_geom_torsion_atom_site_label_3
_geom_torsion_atom_site_label_4
_geom_torsion
_geom_torsion_site_symmetry_1
_geom_torsion_site_symmetry_2
_geom_torsion_site_symmetry_3
_geom_torsion_site_symmetry_4
_geom_torsion_publ_flag
C7 O1 C1 O5 62.25(18) . . . . ?
C7 O1 C1 C2 -176.42(13) . . . . ?
C5 O5 C1 O1 59.08(17) . . . . ?
C5 O5 C1 C2 -60.42(17) . . . . ?
O1 C1 C2 O2 61.61(17) . . . . ?
O5 C1 C2 O2 -175.54(12) . . . . ?
O1 C1 C2 C3 -64.26(17) . . . . ?
O5 C1 C2 C3 58.59(17) . . . . ?
O2 C2 C3 O3 58.93(17) . . . . ?
C1 C2 C3 O3 -176.21(12) . . . . ?
O2 C2 C3 C4 179.08(13) . . . . ?
C1 C2 C3 C4 -56.05(17) . . . . ?
O3 C3 C4 O4 -69.05(17) . . . . ?
C2 C3 C4 O4 171.96(14) . . . . ?
O3 C3 C4 C5 173.43(13) . . . . ?
C2 C3 C4 C5 54.44(17) . . . . ?
C1 O5 C5 C6 -178.92(13) . . . . ?
C1 O5 C5 C4 58.49(16) . . . . ?
O4 C4 C5 O5 -175.85(12) . . . . ?
C3 C4 C5 O5 -54.79(17) . . . . ?
O4 C4 C5 C6 64.54(17) . . . . ?
C3 C4 C5 C6 -174.40(14) . . . . ?
O5 C5 C6 O6 75.19(17) . . . . ?
C4 C5 C6 O6 -163.12(14) . . . . ?
